data_4307535
loop_
_publ_author_name
'Julieta Gradinaru'
'Alessandra Forni'
'Vadim Druta'
'Francesca Tessore'
'Sandro Zecchin'
'Silvio Quici'
'Nicolae Garbalau'

_publ_contact_author_address
;    CNR - Istituto di Scienze e Tecnologie Molecolari
     Via Golgi 19
     I-20133 Milano
     Italy
;
_publ_contact_author_email a.forni@istm.cnr.it
_publ_contact_author_fax 39(2)50314300
_publ_contact_author_name 'Dr. Alessandra Forni'
_publ_contact_author_phone 39(2)50314273
_publ_section_title
;
Structural, Spectral, Electric-Field-Induced Second Harmonic, and
Theoretical Study of Ni(II), Cu(II), Zn(II), and VO(II) Complexes with
[N2O2] Unsymmetrical Schiff Bases of S-Methylisothiosemicarbazide
Derivatives
;
_journal_name_full 'Inorganic Chemistry'
_journal_page_first 884
_journal_page_last 895
_journal_paper_doi 10.1021/ic062035r
_journal_volume 46
_journal_year 2007
_chemical_compound_source synthesis
_chemical_formula_moiety 'C25 H21 N5 O3 S V'
_chemical_formula_sum 'C25 H21 N5 O3 S V'
_chemical_formula_weight 522.47
_chemical_name_systematic
;
[8-(2'-oxy-5'-phenylazo-phenyl)-3-methyl-1-phenyl-6-thiomethyl-1-one-4,5,7-
triazaocta-1,3,5,7-tetraenato(-)-2'-olato(-)O,O',N4N7]oxovanadium(IV)
;
_space_group_IT_number 14
_symmetry_cell_setting monoclinic
_symmetry_space_group_name_Hall '-P 2ybc'
_symmetry_space_group_name_H-M 'P 1 21/c 1'
_atom_sites_solution_hydrogens geom
_atom_sites_solution_primary direct
_atom_sites_solution_secondary difmap
_audit_creation_method SHELXL
_cell_angle_alpha 90.00
_cell_angle_beta 92.03(3)
_cell_angle_gamma 90.00
_cell_formula_units_Z 4
_cell_length_a 9.099(2)
_cell_length_b 14.423(3)
_cell_length_c 18.446(4)
_cell_measurement_reflns_used 2351
_cell_measurement_temperature 293(2)
_cell_measurement_theta_max 21.177
_cell_measurement_theta_min 2.240
_cell_volume 2419.2(9)
_computing_cell_refinement 'SAINT (Bruker, 1997)'
_computing_data_collection 'SMART (Bruker, 1997)'
_computing_data_reduction SAINT
_computing_molecular_graphics 'ORTEP III ( Burnett&Johnson, 1996)'
_computing_publication_material 'SHELXL-97,PARST (Nardelli, 1995)'
_computing_structure_refinement 'SHELXL-97 (Sheldrick, 1997)'
_computing_structure_solution 'SIR92 (Altomare et al.,1994)'
_diffrn_ambient_temperature 293(2)
_diffrn_measured_fraction_theta_full 0.962
_diffrn_measured_fraction_theta_max 0.962
_diffrn_measurement_device_type 'Bruker SMART APEX'
_diffrn_measurement_method 'phi and omega scans'
_diffrn_radiation_monochromator graphite
_diffrn_radiation_source 'fine-focus sealed tube'
_diffrn_radiation_type MoK\a
_diffrn_radiation_wavelength 0.71073
_diffrn_reflns_av_R_equivalents 0.0891
_diffrn_reflns_av_sigmaI/netI 0.0715
_diffrn_reflns_limit_h_max 11
_diffrn_reflns_limit_h_min -11
_diffrn_reflns_limit_k_max 18
_diffrn_reflns_limit_k_min -18
_diffrn_reflns_limit_l_max 23
_diffrn_reflns_limit_l_min -23
_diffrn_reflns_number 33671
_diffrn_reflns_theta_full 27.52
_diffrn_reflns_theta_max 27.52
_diffrn_reflns_theta_min 1.79
_diffrn_standards_decay_% 2.40
_exptl_absorpt_coefficient_mu 0.534
_exptl_absorpt_correction_T_max 1.000
_exptl_absorpt_correction_T_min 0.893
_exptl_absorpt_correction_type multi-scan
_exptl_absorpt_process_details
;
SADABS, Bruker, 1997
;
_exptl_crystal_colour red
_exptl_crystal_density_diffrn 1.434
_exptl_crystal_density_method 'not measured'
_exptl_crystal_description prism
_exptl_crystal_F_000 1076
_exptl_crystal_size_max 0.21
_exptl_crystal_size_mid 0.06
_exptl_crystal_size_min 0.04
_refine_diff_density_max 0.356
_refine_diff_density_min -0.247
_refine_diff_density_rms 0.057
_refine_ls_extinction_method none
_refine_ls_goodness_of_fit_ref 0.995
_refine_ls_hydrogen_treatment noref
_refine_ls_matrix_type full
_refine_ls_number_parameters 316
_refine_ls_number_reflns 5560
_refine_ls_number_restraints 0
_refine_ls_restrained_S_all 0.995
_refine_ls_R_factor_all 0.1061
_refine_ls_R_factor_gt 0.0523
_refine_ls_shift/su_max 0.001
_refine_ls_shift/su_mean 0.000
_refine_ls_structure_factor_coef Fsqd
_refine_ls_weighting_details 'w=1/[\s^2^(Fo^2^)+(0.0522P)^2^+0.7870P] where P=(Fo^2^+2Fc^2^)/3'
_refine_ls_weighting_scheme calc
_refine_ls_wR_factor_gt 0.1123
_refine_ls_wR_factor_ref 0.1346
_reflns_number_observed 3247
_reflns_number_total 5560
_reflns_observed_criterion >2sigma(I)
_cod_data_source_file ic062035rsi20061024_043631_1.cif
_cod_data_source_block (V)
_cod_original_cell_volume 2419.2(8)
_cod_original_sg_symbol_H-M 'P 21/c'
_cod_database_code 4307535

loop_
_symmetry_equiv_pos_as_xyz
'x, y, z'
'-x, y+1/2, -z+1/2'
'-x, -y, -z'
'x, -y-1/2, z-1/2'

loop_
_atom_site_label
_atom_site_type_symbol
_atom_site_fract_x
_atom_site_fract_y
_atom_site_fract_z
_atom_site_U_iso_or_equiv
_atom_site_adp_type
_atom_site_occupancy
_atom_site_calc_flag
_atom_site_refinement_flags
_atom_site_disorder_assembly
_atom_site_disorder_group
V V 0.46368(5) 0.51402(4) 0.32154(3) 0.04231(17) Uani 1 d . . .
S S 0.91009(9) 0.61961(7) 0.25291(5) 0.0663(3) Uani 1 d . . .
O1 O 0.3738(2) 0.40939(15) 0.36848(11) 0.0513(5) Uani 1 d . . .
O2 O 0.3445(2) 0.48812(15) 0.23396(10) 0.0500(5) Uani 1 d . . .
O3 O 0.4039(2) 0.60633(15) 0.35695(11) 0.0541(6) Uani 1 d . . .
N1 N 0.6509(3) 0.48371(17) 0.37894(13) 0.0438(6) Uani 1 d . . .
N2 N 0.7801(3) 0.52653(18) 0.35658(13) 0.0475(6) Uani 1 d . . .
N3 N 0.6270(2) 0.55434(17) 0.25471(12) 0.0423(6) Uani 1 d . . .
N4 N 0.3725(3) 0.62338(18) -0.04652(13) 0.0533(7) Uani 1 d . . .
N5 N 0.2599(3) 0.61320(18) -0.08714(13) 0.0529(7) Uani 1 d . . .
C1 C 0.7642(3) 0.5622(2) 0.29276(16) 0.0458(7) Uani 1 d . . .
C2 C 0.6136(3) 0.5749(2) 0.18562(16) 0.0450(7) Uani 1 d . . .
H2 H 0.6962 0.5973 0.1630 0.054 Uiso 1 calc R . .
C3 C 0.4814(3) 0.5655(2) 0.14275(15) 0.0421(7) Uani 1 d . . .
C4 C 0.3532(3) 0.5221(2) 0.16925(15) 0.0415(7) Uani 1 d . . .
C5 C 0.4116(3) 0.3720(2) 0.43042(15) 0.0444(7) Uani 1 d . . .
C6 C 0.5470(3) 0.3842(2) 0.46497(16) 0.0498(8) Uani 1 d . . .
H6 H 0.5612 0.3554 0.5098 0.060 Uiso 1 calc R . .
C7 C 0.6655(3) 0.4355(2) 0.43968(16) 0.0464(7) Uani 1 d . . .
C8 C 1.0537(4) 0.6004(3) 0.3198(2) 0.0776(12) Uani 1 d . . .
H8A H 1.1426 0.6290 0.3045 0.116 Uiso 1 calc R . .
H8B H 1.0693 0.5350 0.3257 0.116 Uiso 1 calc R . .
H8C H 1.0263 0.6269 0.3651 0.116 Uiso 1 calc R . .
C9 C 0.4808(3) 0.5977(2) 0.07058(15) 0.0475(7) Uani 1 d . . .
H9 H 0.5647 0.6260 0.0535 0.057 Uiso 1 calc R . .
C10 C 0.3595(3) 0.5882(2) 0.02491(15) 0.0473(7) Uani 1 d . . .
C11 C 0.2342(4) 0.5446(2) 0.05085(17) 0.0546(8) Uani 1 d . . .
H11 H 0.1520 0.5370 0.0200 0.066 Uiso 1 calc R . .
C12 C 0.2306(4) 0.5132(2) 0.12014(17) 0.0550(8) Uani 1 d . . .
H12 H 0.1454 0.4852 0.1358 0.066 Uiso 1 calc R . .
C13 C 0.8101(4) 0.4322(3) 0.48161(19) 0.0680(10) Uani 1 d . . .
H13A H 0.8804 0.4704 0.4580 0.102 Uiso 1 calc R . .
H13B H 0.8452 0.3694 0.4836 0.102 Uiso 1 calc R . .
H13C H 0.7972 0.4546 0.5300 0.102 Uiso 1 calc R . .
C14 C 0.2981(3) 0.3118(2) 0.46215(16) 0.0450(7) Uani 1 d . . .
C15 C 0.1850(4) 0.2761(2) 0.41757(18) 0.0583(9) Uani 1 d . . .
H15 H 0.1818 0.2903 0.3684 0.070 Uiso 1 calc R . .
C16 C 0.0783(4) 0.2202(3) 0.4450(2) 0.0695(10) Uani 1 d . . .
H16 H 0.0046 0.1961 0.4144 0.083 Uiso 1 calc R . .
C17 C 0.0804(4) 0.1998(3) 0.5180(2) 0.0685(10) Uani 1 d . . .
H17 H 0.0071 0.1629 0.5368 0.082 Uiso 1 calc R . .
C18 C 0.1907(4) 0.2340(3) 0.56268(19) 0.0667(10) Uani 1 d . . .
H18 H 0.1923 0.2199 0.6119 0.080 Uiso 1 calc R . .
C19 C 0.2992(4) 0.2890(2) 0.53545(17) 0.0560(9) Uani 1 d . . .
H19 H 0.3741 0.3112 0.5664 0.067 Uiso 1 calc R . .
C20 C 0.2755(4) 0.6486(2) -0.15868(16) 0.0511(8) Uani 1 d . . .
C21 C 0.1489(4) 0.6467(3) -0.20239(18) 0.0669(10) Uani 1 d . . .
H21 H 0.0620 0.6233 -0.1846 0.080 Uiso 1 calc R . .
C22 C 0.1522(5) 0.6800(3) -0.2731(2) 0.0797(12) Uani 1 d . . .
H22 H 0.0674 0.6786 -0.3027 0.096 Uiso 1 calc R . .
C23 C 0.2790(6) 0.7145(3) -0.2991(2) 0.0787(12) Uani 1 d . . .
H23 H 0.2798 0.7389 -0.3458 0.094 Uiso 1 calc R . .
C24 C 0.4069(5) 0.7132(3) -0.2562(2) 0.0761(11) Uani 1 d . . .
H24 H 0.4945 0.7342 -0.2749 0.091 Uiso 1 calc R . .
C25 C 0.4052(4) 0.6810(2) -0.18568(18) 0.0603(9) Uani 1 d . . .
H25 H 0.4909 0.6811 -0.1567 0.072 Uiso 1 calc R . .

loop_
_atom_site_aniso_label
_atom_site_aniso_U_11
_atom_site_aniso_U_22
_atom_site_aniso_U_33
_atom_site_aniso_U_23
_atom_site_aniso_U_13
_atom_site_aniso_U_12
V 0.0346(3) 0.0527(3) 0.0393(3) 0.0057(2) -0.0032(2) 0.0006(2)
S 0.0400(5) 0.0963(7) 0.0623(5) 0.0192(5) -0.0043(4) -0.0142(5)
O1 0.0454(12) 0.0608(13) 0.0471(12) 0.0131(10) -0.0056(10) -0.0054(10)
O2 0.0420(12) 0.0644(14) 0.0431(11) 0.0087(10) -0.0068(9) -0.0090(10)
O3 0.0486(13) 0.0594(14) 0.0542(13) -0.0004(11) -0.0003(10) 0.0090(10)
N1 0.0351(13) 0.0525(15) 0.0436(13) 0.0022(12) -0.0035(10) -0.0011(11)
N2 0.0359(14) 0.0585(16) 0.0477(14) 0.0040(13) -0.0037(11) -0.0016(12)
N3 0.0338(13) 0.0505(15) 0.0424(14) 0.0009(11) -0.0023(11) -0.0009(11)
N4 0.0589(17) 0.0586(17) 0.0420(14) -0.0016(13) -0.0026(13) 0.0004(14)
N5 0.0550(17) 0.0613(17) 0.0422(14) 0.0009(13) -0.0019(13) 0.0099(13)
C1 0.0351(16) 0.0547(19) 0.0476(17) -0.0026(15) -0.0004(13) -0.0035(14)
C2 0.0386(17) 0.0503(19) 0.0461(17) 0.0000(14) 0.0039(13) -0.0021(14)
C3 0.0388(17) 0.0465(18) 0.0407(16) -0.0002(13) -0.0018(13) 0.0020(13)
C4 0.0413(16) 0.0435(16) 0.0394(15) 0.0005(13) -0.0020(12) -0.0005(13)
C5 0.0507(18) 0.0446(17) 0.0377(16) 0.0009(13) -0.0022(13) 0.0024(14)
C6 0.0510(19) 0.057(2) 0.0411(16) 0.0081(15) -0.0020(14) 0.0017(16)
C7 0.0444(18) 0.0523(19) 0.0420(16) 0.0002(14) -0.0052(14) 0.0034(15)
C8 0.0353(19) 0.110(3) 0.086(3) 0.022(2) -0.0108(18) -0.005(2)
C9 0.0459(18) 0.0526(19) 0.0442(17) -0.0011(14) 0.0042(14) -0.0045(15)
C10 0.0511(19) 0.0515(18) 0.0392(16) 0.0000(14) -0.0018(14) 0.0033(15)
C11 0.0456(19) 0.069(2) 0.0487(18) 0.0027(16) -0.0129(15) -0.0016(16)
C12 0.0448(18) 0.072(2) 0.0474(18) 0.0080(16) -0.0056(14) -0.0153(16)
C13 0.054(2) 0.090(3) 0.059(2) 0.0170(19) -0.0169(17) 0.0013(19)
C14 0.0485(18) 0.0417(17) 0.0447(17) 0.0022(14) 0.0017(14) 0.0027(14)
C15 0.057(2) 0.068(2) 0.0501(19) 0.0107(17) -0.0046(16) -0.0072(18)
C16 0.062(2) 0.081(3) 0.065(2) 0.013(2) -0.0092(19) -0.023(2)
C17 0.064(2) 0.070(2) 0.072(2) 0.010(2) 0.009(2) -0.0188(19)
C18 0.081(3) 0.068(2) 0.051(2) 0.0070(18) 0.0038(19) -0.016(2)
C19 0.065(2) 0.057(2) 0.0454(18) -0.0010(15) -0.0040(16) -0.0107(17)
C20 0.063(2) 0.0500(19) 0.0399(17) -0.0018(14) 0.0008(16) 0.0100(16)
C21 0.071(2) 0.080(3) 0.049(2) 0.0004(18) -0.0038(18) 0.014(2)
C22 0.097(3) 0.092(3) 0.049(2) -0.005(2) -0.016(2) 0.025(3)
C23 0.129(4) 0.066(3) 0.042(2) -0.0006(18) 0.003(2) 0.013(3)
C24 0.106(3) 0.065(2) 0.058(2) -0.0062(19) 0.020(2) -0.014(2)
C25 0.077(3) 0.056(2) 0.0481(19) -0.0065(16) 0.0016(17) -0.0080(18)

loop_
_atom_type_symbol
_atom_type_description
_atom_type_scat_dispersion_real
_atom_type_scat_dispersion_imag
_atom_type_scat_source
C C 0.0033 0.0016 'International Tables Vol C Tables 4.2.6.8 and 6.1.1.4'
H H 0.0000 0.0000 'International Tables Vol C Tables 4.2.6.8 and 6.1.1.4'
N N 0.0061 0.0033 'International Tables Vol C Tables 4.2.6.8 and 6.1.1.4'
O O 0.0106 0.0060 'International Tables Vol C Tables 4.2.6.8 and 6.1.1.4'
S S 0.1246 0.1234 'International Tables Vol C Tables 4.2.6.8 and 6.1.1.4'
V V 0.3005 0.5294 'International Tables Vol C Tables 4.2.6.8 and 6.1.1.4'

loop_
_geom_angle_atom_site_label_1
_geom_angle_atom_site_label_2
_geom_angle_atom_site_label_3
_geom_angle
_geom_angle_site_symmetry_1
_geom_angle_site_symmetry_3
_geom_angle_publ_flag
O3 V O1 108.26(11) . . ?
O3 V O2 108.23(10) . . ?
O1 V O2 89.42(9) . . ?
O3 V N1 105.11(10) . . ?
O1 V N1 87.64(9) . . ?
O2 V N1 145.72(10) . . ?
O3 V N3 106.02(11) . . ?
O1 V N3 144.86(10) . . ?
O2 V N3 87.12(9) . . ?
N1 V N3 76.16(10) . . ?
C1 S C8 100.59(16) . . ?
C5 O1 V 127.86(19) . . ?
C4 O2 V 129.86(19) . . ?
C7 N1 N2 114.9(2) . . ?
C7 N1 V 128.0(2) . . ?
N2 N1 V 116.77(17) . . ?
C1 N2 N1 112.1(2) . . ?
C2 N3 C1 121.0(3) . . ?
C2 N3 V 127.2(2) . . ?
C1 N3 V 111.73(18) . . ?
N5 N4 C10 114.8(3) . . ?
N4 N5 C20 113.8(3) . . ?
N2 C1 N3 119.4(3) . . ?
N2 C1 S 120.7(2) . . ?
N3 C1 S 119.9(2) . . ?
N3 C2 C3 124.5(3) . . ?
N3 C2 H2 117.7 . . ?
C3 C2 H2 117.7 . . ?
C9 C3 C2 117.9(3) . . ?
C9 C3 C4 119.5(3) . . ?
C2 C3 C4 122.5(3) . . ?
O2 C4 C12 118.8(3) . . ?
O2 C4 C3 124.0(3) . . ?
C12 C4 C3 117.1(3) . . ?
O1 C5 C6 124.0(3) . . ?
O1 C5 C14 115.0(3) . . ?
C6 C5 C14 121.0(3) . . ?
C5 C6 C7 126.8(3) . . ?
C5 C6 H6 116.6 . . ?
C7 C6 H6 116.6 . . ?
N1 C7 C6 120.3(3) . . ?
N1 C7 C13 120.9(3) . . ?
C6 C7 C13 118.8(3) . . ?
S C8 H8A 109.5 . . ?
S C8 H8B 109.5 . . ?
H8A C8 H8B 109.5 . . ?
S C8 H8C 109.5 . . ?
H8A C8 H8C 109.5 . . ?
H8B C8 H8C 109.5 . . ?
C10 C9 C3 121.5(3) . . ?
C10 C9 H9 119.2 . . ?
C3 C9 H9 119.2 . . ?
C9 C10 C11 118.8(3) . . ?
C9 C10 N4 116.3(3) . . ?
C11 C10 N4 124.9(3) . . ?
C12 C11 C10 121.2(3) . . ?
C12 C11 H11 119.4 . . ?
C10 C11 H11 119.4 . . ?
C11 C12 C4 121.8(3) . . ?
C11 C12 H12 119.1 . . ?
C4 C12 H12 119.1 . . ?
C7 C13 H13A 109.5 . . ?
C7 C13 H13B 109.5 . . ?
H13A C13 H13B 109.5 . . ?
C7 C13 H13C 109.5 . . ?
H13A C13 H13C 109.5 . . ?
H13B C13 H13C 109.5 . . ?
C19 C14 C15 117.8(3) . . ?
C19 C14 C5 122.7(3) . . ?
C15 C14 C5 119.6(3) . . ?
C16 C15 C14 121.1(3) . . ?
C16 C15 H15 119.5 . . ?
C14 C15 H15 119.5 . . ?
C15 C16 C17 120.1(3) . . ?
C15 C16 H16 120.0 . . ?
C17 C16 H16 120.0 . . ?
C18 C17 C16 119.8(3) . . ?
C18 C17 H17 120.1 . . ?
C16 C17 H17 120.1 . . ?
C17 C18 C19 120.6(3) . . ?
C17 C18 H18 119.7 . . ?
C19 C18 H18 119.7 . . ?
C18 C19 C14 120.7(3) . . ?
C18 C19 H19 119.6 . . ?
C14 C19 H19 119.6 . . ?
C25 C20 C21 120.2(3) . . ?
C25 C20 N5 124.7(3) . . ?
C21 C20 N5 115.1(3) . . ?
C20 C21 C22 119.6(4) . . ?
C20 C21 H21 120.2 . . ?
C22 C21 H21 120.2 . . ?
C23 C22 C21 120.3(4) . . ?
C23 C22 H22 119.9 . . ?
C21 C22 H22 119.9 . . ?
C22 C23 C24 120.0(4) . . ?
C22 C23 H23 120.0 . . ?
C24 C23 H23 120.0 . . ?
C25 C24 C23 120.4(4) . . ?
C25 C24 H24 119.8 . . ?
C23 C24 H24 119.8 . . ?
C20 C25 C24 119.5(4) . . ?
C20 C25 H25 120.3 . . ?
C24 C25 H25 120.3 . . ?

loop_
_geom_bond_atom_site_label_1
_geom_bond_atom_site_label_2
_geom_bond_distance
_geom_bond_site_symmetry_2
_geom_bond_publ_flag
V O3 1.588(2) . ?
V O1 1.936(2) . ?
V O2 1.950(2) . ?
V N1 2.021(2) . ?
V N3 2.048(2) . ?
S C1 1.749(3) . ?
S C8 1.787(3) . ?
O1 C5 1.299(3) . ?
O2 C4 1.295(3) . ?
N1 C7 1.321(4) . ?
N1 N2 1.403(3) . ?
N2 C1 1.288(4) . ?
N3 C2 1.310(4) . ?
N3 C1 1.415(4) . ?
N4 N5 1.256(3) . ?
N4 C10 1.421(4) . ?
N5 C20 1.427(4) . ?
C2 C3 1.423(4) . ?
C2 H2 0.9300 . ?
C3 C9 1.410(4) . ?
C3 C4 1.425(4) . ?
C4 C12 1.418(4) . ?
C5 C6 1.378(4) . ?
C5 C14 1.486(4) . ?
C6 C7 1.401(4) . ?
C6 H6 0.9300 . ?
C7 C13 1.504(4) . ?
C8 H8A 0.9600 . ?
C8 H8B 0.9600 . ?
C8 H8C 0.9600 . ?
C9 C10 1.371(4) . ?
C9 H9 0.9300 . ?
C10 C11 1.401(4) . ?
C11 C12 1.357(4) . ?
C11 H11 0.9300 . ?
C12 H12 0.9300 . ?
C13 H13A 0.9600 . ?
C13 H13B 0.9600 . ?
C13 H13C 0.9600 . ?
C14 C19 1.391(4) . ?
C14 C15 1.393(4) . ?
C15 C16 1.373(5) . ?
C15 H15 0.9300 . ?
C16 C17 1.376(5) . ?
C16 H16 0.9300 . ?
C17 C18 1.368(5) . ?
C17 H17 0.9300 . ?
C18 C19 1.376(5) . ?
C18 H18 0.9300 . ?
C19 H19 0.9300 . ?
C20 C25 1.379(5) . ?
C20 C21 1.383(5) . ?
C21 C22 1.391(5) . ?
C21 H21 0.9300 . ?
C22 C23 1.360(6) . ?
C22 H22 0.9300 . ?
C23 C24 1.384(6) . ?
C23 H23 0.9300 . ?
C24 C25 1.382(5) . ?
C24 H24 0.9300 . ?
C25 H25 0.9300 . ?
